data_4308073
loop_
_publ_author_name
'Aude Demessence'
'Guillaume Rogez'
'Richard Welter'
'Pierre Rabu'

_publ_contact_author_address
;
Institut Le Bel, rue Blaise Pascal, 67000 STRASBOURG, FRANCE
;
_publ_contact_author_email welter@chimie.u-strasbg.fr
_publ_contact_author_fax 0390241232
_publ_contact_author_name
;
Richard Welter
;
_publ_contact_author_phone 0390241593
_publ_section_title
;
Structure and Magnetic Properties of a New Cobalt(II)
Thiophenedicarboxylate Coordination Polymer Showing Unprecedented
Coordination
;
_journal_name_full 'Inorganic Chemistry'
_journal_page_first 3423
_journal_page_last 3425
_journal_paper_doi 10.1021/ic070046u
_journal_volume 46
_journal_year 2007
_chemical_formula_moiety 'C6 H2 Co O4 S, 1.5(H2 O)'
_chemical_formula_sum 'C6 H5 Co O5.5 S'
_chemical_formula_weight 256.09
_chemical_name_systematic
; 
 ? 
;
_space_group_IT_number 15
_symmetry_cell_setting monoclinic
_symmetry_space_group_name_Hall '-C 2yc'
_symmetry_space_group_name_H-M 'C 1 2/c 1'
_atom_sites_solution_hydrogens geom
_atom_sites_solution_primary direct
_atom_sites_solution_secondary difmap
_audit_creation_date 10-12-06
_audit_creation_method SHELXL-97
_cell_angle_alpha 90.00
_cell_angle_beta 103.440(2)
_cell_angle_gamma 90.00
_cell_formula_units_Z 8
_cell_length_a 19.8280(5)
_cell_length_b 7.5130(2)
_cell_length_c 10.7300(3)
_cell_measurement_reflns_used 4577
_cell_measurement_temperature 173(2)
_cell_measurement_theta_max 27.485
_cell_measurement_theta_min 0.998
_cell_volume 1554.65(7)
_computing_cell_refinement 'Denzo (Nonius B.V., 1998)'
_computing_data_collection 'Collect (Nonius B.V., 1998)'
_computing_data_reduction 'Denzo (Nonius B.V., 1998)'
_computing_molecular_graphics 'PLATON 98 (Spek, 1998)'
_computing_publication_material 'SHELXL-97 (Sheldrick, 1997)'
_computing_structure_refinement 'SHELXL-97 (Sheldrick, 1997)'
_computing_structure_solution 'SHELXS-97 (Sheldrick, 1997)'
_diffrn_ambient_temperature 173(2)
_diffrn_measured_fraction_theta_full 0.998
_diffrn_measured_fraction_theta_max 0.998
_diffrn_measurement_device_type KappaCCD
_diffrn_measurement_method '\p scans'
_diffrn_radiation_monochromator graphite
_diffrn_radiation_source 'fine-focus sealed tube'
_diffrn_radiation_type MoK\a
_diffrn_radiation_wavelength 0.71070
_diffrn_reflns_av_R_equivalents 0.0423
_diffrn_reflns_av_sigmaI/netI 0.0372
_diffrn_reflns_limit_h_max 17
_diffrn_reflns_limit_h_min -25
_diffrn_reflns_limit_k_max 9
_diffrn_reflns_limit_k_min -8
_diffrn_reflns_limit_l_max 13
_diffrn_reflns_limit_l_min -13
_diffrn_reflns_number 7242
_diffrn_reflns_theta_full 27.42
_diffrn_reflns_theta_max 27.42
_diffrn_reflns_theta_min 2.11
_exptl_absorpt_coefficient_mu 2.466
_exptl_absorpt_correction_type none
_exptl_crystal_colour colorless
_exptl_crystal_density_diffrn 2.188
_exptl_crystal_density_method 'not measured'
_exptl_crystal_description prism
_exptl_crystal_F_000 1024
_exptl_crystal_size_max 0.10
_exptl_crystal_size_mid 0.10
_exptl_crystal_size_min 0.08
_refine_diff_density_max 0.554
_refine_diff_density_min -0.697
_refine_diff_density_rms 0.157
_refine_ls_extinction_method none
_refine_ls_goodness_of_fit_ref 1.086
_refine_ls_hydrogen_treatment mixed
_refine_ls_matrix_type full
_refine_ls_number_parameters 142
_refine_ls_number_reflns 1767
_refine_ls_number_restraints 3
_refine_ls_restrained_S_all 1.085
_refine_ls_R_factor_all 0.0313
_refine_ls_R_factor_gt 0.0258
_refine_ls_shift/su_max 0.002
_refine_ls_shift/su_mean 0.000
_refine_ls_structure_factor_coef Fsqd
_refine_ls_weighting_details 'calc w=1/[\s^2^(Fo^2^)+(0.0262P)^2^+1.8851P] where P=(Fo^2^+2Fc^2^)/3'
_refine_ls_weighting_scheme calc
_refine_ls_wR_factor_gt 0.0625
_refine_ls_wR_factor_ref 0.0649
_reflns_number_gt 1595
_reflns_number_total 1767
_reflns_threshold_expression >2sigma(I)
_cod_data_source_file ic070046usi20070111_051330.cif
_cod_data_source_block shelxs97
_cod_original_sg_symbol_H-M 'C 2/c'
_cod_original_formula_sum 'C6 H5 Co O5.50 S'
_cod_database_code 4308073

loop_
_symmetry_equiv_pos_as_xyz
'x, y, z'
'-x, y, -z+1/2'
'x+1/2, y+1/2, z'
'-x+1/2, y+1/2, -z+1/2'
'-x, -y, -z'
'x, -y, z-1/2'
'-x+1/2, -y+1/2, -z'
'x+1/2, -y+1/2, z-1/2'

loop_
_atom_site_label
_atom_site_type_symbol
_atom_site_fract_x
_atom_site_fract_y
_atom_site_fract_z
_atom_site_U_iso_or_equiv
_atom_site_adp_type
_atom_site_occupancy
_atom_site_symmetry_multiplicity
_atom_site_calc_flag
_atom_site_refinement_flags
_atom_site_disorder_assembly
_atom_site_disorder_group
Co Co 0.505376(12) 0.82293(3) 0.58564(2) 0.00915(10) Uani 1 1 d . . .
S S 0.74351(2) 0.66844(6) 0.77609(4) 0.01131(13) Uani 1 1 d . . .
O1 O 0.59208(7) 0.7070(2) 0.69238(13) 0.0159(3) Uani 1 1 d . . .
O2 O 0.42833(6) 0.98029(18) 0.46619(12) 0.0111(3) Uani 1 1 d . . .
O3 O 0.51235(9) 0.67656(19) 0.42282(14) 0.0161(3) Uani 1 1 d D . .
O5 O 0.43069(7) 0.64619(18) 0.61603(13) 0.0132(3) Uani 1 1 d . . .
O6 O 0.89085(8) 0.66271(19) 0.77919(13) 0.0183(3) Uani 1 1 d . . .
O7 O 0.5000 0.9800(3) 0.7500 0.0115(4) Uani 1 2 d SD . .
C1 C 0.87994(10) 0.5880(3) 0.87637(17) 0.0116(4) Uani 1 1 d . . .
C2 C 0.78355(10) 0.4921(3) 0.98577(18) 0.0145(4) Uani 1 1 d . . .
C3 C 0.60922(10) 0.6547(2) 0.80676(18) 0.0111(4) Uani 1 1 d . . .
C4 C 0.68232(10) 0.6016(3) 0.85613(17) 0.0117(4) Uani 1 1 d . . .
C5 C 0.71117(10) 0.5095(3) 0.96613(18) 0.0150(4) Uani 1 1 d . . .
C6 C 0.80829(10) 0.5732(3) 0.89104(17) 0.0110(4) Uani 1 1 d . . .
H1 H 0.6840(12) 0.468(3) 1.019(2) 0.022(6) Uiso 1 1 d . . .
H2 H 0.8131(12) 0.433(3) 1.052(2) 0.020(6) Uiso 1 1 d . . .
H3 H 0.5317(13) 0.5771(18) 0.417(3) 0.040(6) Uiso 1 1 d D . .
H4 H 0.4731(7) 0.673(4) 0.370(2) 0.040(6) Uiso 1 1 d D . .
H5 H 0.4654(9) 1.049(3) 0.743(3) 0.042(8) Uiso 1 1 d D . .

loop_
_atom_site_aniso_label
_atom_site_aniso_U_11
_atom_site_aniso_U_22
_atom_site_aniso_U_33
_atom_site_aniso_U_23
_atom_site_aniso_U_13
_atom_site_aniso_U_12
Co 0.00887(17) 0.00947(17) 0.00901(15) 0.00065(9) 0.00187(11) 0.00001(9)
S 0.0094(3) 0.0146(3) 0.0100(2) 0.00216(16) 0.00227(18) 0.00181(17)
O1 0.0121(7) 0.0221(8) 0.0131(7) 0.0046(6) 0.0023(5) 0.0044(6)
O2 0.0091(7) 0.0120(7) 0.0112(6) 0.0010(5) 0.0003(5) -0.0011(5)
O3 0.0191(8) 0.0137(8) 0.0153(7) -0.0022(5) 0.0038(6) 0.0044(6)
O5 0.0118(7) 0.0126(7) 0.0170(7) -0.0026(5) 0.0070(6) -0.0025(5)
O6 0.0137(8) 0.0273(9) 0.0145(7) 0.0066(6) 0.0046(6) 0.0023(6)
O7 0.0111(10) 0.0119(10) 0.0121(9) 0.000 0.0039(7) 0.000
C1 0.0108(9) 0.0115(10) 0.0118(8) -0.0033(7) 0.0012(7) 0.0012(7)
C2 0.0144(10) 0.0155(11) 0.0126(9) 0.0027(8) 0.0006(8) 0.0038(8)
C3 0.0107(10) 0.0076(9) 0.0151(9) -0.0002(7) 0.0031(8) 0.0001(7)
C4 0.0103(9) 0.0125(10) 0.0134(9) -0.0014(7) 0.0049(7) 0.0001(7)
C5 0.0147(10) 0.0180(11) 0.0131(9) 0.0023(8) 0.0047(8) 0.0002(8)
C6 0.0101(9) 0.0113(10) 0.0104(8) -0.0023(7) 0.0000(7) 0.0025(7)

loop_
_atom_type_symbol
_atom_type_description
_atom_type_scat_dispersion_real
_atom_type_scat_dispersion_imag
_atom_type_scat_source
Co Co 0.3494 0.9721 'International Tables Vol C Tables 4.2.6.8 and 6.1.1.4'
C C 0.0033 0.0016 'International Tables Vol C Tables 4.2.6.8 and 6.1.1.4'
H H 0.0000 0.0000 'International Tables Vol C Tables 4.2.6.8 and 6.1.1.4'
O O 0.0106 0.0060 'International Tables Vol C Tables 4.2.6.8 and 6.1.1.4'
S S 0.1246 0.1234 'International Tables Vol C Tables 4.2.6.8 and 6.1.1.4'

loop_
_geom_angle_atom_site_label_1
_geom_angle_atom_site_label_2
_geom_angle_atom_site_label_3
_geom_angle
_geom_angle_site_symmetry_1
_geom_angle_site_symmetry_3
_geom_angle_publ_flag
O1 Co O5 100.31(6) . . ?
O1 Co O3 91.94(6) . . ?
O5 Co O3 89.03(6) . . ?
O1 Co O2 169.02(5) . . ?
O5 Co O2 90.67(5) . . ?
O3 Co O2 88.08(5) . . ?
O1 Co O2 87.26(5) . 5_676 ?
O5 Co O2 172.23(5) . 5_676 ?
O3 Co O2 88.99(5) . 5_676 ?
O2 Co O2 81.76(5) . 5_676 ?
O1 Co O7 88.26(5) . . ?
O5 Co O7 92.83(5) . . ?
O3 Co O7 178.07(6) . . ?
O2 Co O7 91.36(5) . . ?
O2 Co O7 89.11(5) 5_676 . ?
C4 S C6 90.94(9) . . ?
C3 O1 Co 133.38(13) . . ?
C1 O2 Co 122.36(12) 8_465 . ?
C1 O2 Co 118.28(11) 8_465 5_676 ?
Co O2 Co 98.24(5) . 5_676 ?
Co O3 H3 130.2(19) . . ?
Co O3 H4 110(2) . . ?
H3 O3 H4 106(3) . . ?
C3 O5 Co 130.22(12) 2_656 . ?
Co O7 Co 113.24(9) . 2_656 ?
Co O7 H5 117(2) . . ?
Co O7 H5 102.4(19) 2_656 . ?
O6 C1 O2 123.88(17) . 8_566 ?
O6 C1 C6 118.92(17) . . ?
O2 C1 C6 117.20(16) 8_566 . ?
C6 C2 C5 112.10(17) . . ?
C6 C2 H2 120.9(15) . . ?
C5 C2 H2 127.0(14) . . ?
O1 C3 O5 125.63(18) . 2_656 ?
O1 C3 C4 117.01(17) . . ?
O5 C3 C4 117.35(17) 2_656 . ?
C5 C4 C3 128.47(17) . . ?
C5 C4 S 112.07(15) . . ?
C3 C4 S 119.36(14) . . ?
C4 C5 C2 112.47(17) . . ?
C4 C5 H1 120.9(15) . . ?
C2 C5 H1 126.6(15) . . ?
C2 C6 C1 129.42(17) . . ?
C2 C6 S 112.41(15) . . ?
C1 C6 S 118.17(14) . . ?

loop_
_geom_bond_atom_site_label_1
_geom_bond_atom_site_label_2
_geom_bond_distance
_geom_bond_site_symmetry_2
_geom_bond_publ_flag
Co O1 2.0275(14) . ?
Co O5 2.0705(13) . ?
Co O3 2.0959(14) . ?
Co O2 2.1128(13) . ?
Co O2 2.1359(13) 5_676 ?
Co O7 2.1453(11) . ?
S C4 1.7163(19) . ?
S C6 1.7168(19) . ?
O1 C3 1.258(2) . ?
O2 C1 1.297(2) 8_465 ?
O2 Co 2.1359(13) 5_676 ?
O3 H3 0.8499(10) . ?
O3 H4 0.8500(10) . ?
O5 C3 1.273(2) 2_656 ?
O6 C1 1.247(2) . ?
O7 Co 2.1454(11) 2_656 ?
O7 H5 0.8500(10) . ?
C1 O2 1.297(2) 8_566 ?
C1 C6 1.470(3) . ?
C2 C6 1.370(3) . ?
C2 C5 1.407(3) . ?
C2 H2 0.92(2) . ?
C3 O5 1.273(2) 2_656 ?
C3 C4 1.478(3) . ?
C4 C5 1.373(3) . ?
C5 H1 0.92(2) . ?

loop_
_geom_torsion_atom_site_label_1
_geom_torsion_atom_site_label_2
_geom_torsion_atom_site_label_3
_geom_torsion_atom_site_label_4
_geom_torsion
_geom_torsion_site_symmetry_1
_geom_torsion_site_symmetry_2
_geom_torsion_site_symmetry_3
_geom_torsion_site_symmetry_4
_geom_torsion_publ_flag
O5 Co O1 C3 -52.43(19) . . . . ?
O3 Co O1 C3 -141.79(18) . . . . ?
O2 Co O1 C3 128.3(3) . . . . ?
O2 Co O1 C3 129.32(18) 5_676 . . . ?
O7 Co O1 C3 40.13(18) . . . . ?
O1 Co O2 C1 132.2(3) . . . 8_465 ?
O5 Co O2 C1 -47.07(14) . . . 8_465 ?
O3 Co O2 C1 41.93(14) . . . 8_465 ?
O2 Co O2 C1 131.19(15) 5_676 . . 8_465 ?
O7 Co O2 C1 -139.91(13) . . . 8_465 ?
O1 Co O2 Co 1.0(3) . . . 5_676 ?
O5 Co O2 Co -178.26(5) . . . 5_676 ?
O3 Co O2 Co -89.26(6) . . . 5_676 ?
O2 Co O2 Co 0.0 5_676 . . 5_676 ?
O7 Co O2 Co 88.90(5) . . . 5_676 ?
O1 Co O5 C3 98.57(17) . . . 2_656 ?
O3 Co O5 C3 -169.63(17) . . . 2_656 ?
O2 Co O5 C3 -81.57(17) . . . 2_656 ?
O2 Co O5 C3 -94.4(4) 5_676 . . 2_656 ?
O7 Co O5 C3 9.83(17) . . . 2_656 ?
O1 Co O7 Co -57.67(4) . . . 2_656 ?
O5 Co O7 Co 42.57(4) . . . 2_656 ?
O3 Co O7 Co -153.6(15) . . . 2_656 ?
O2 Co O7 Co 133.31(4) . . . 2_656 ?
O2 Co O7 Co -144.96(3) 5_676 . . 2_656 ?
Co O1 C3 O5 8.3(3) . . . 2_656 ?
Co O1 C3 C4 -170.54(13) . . . . ?
O1 C3 C4 C5 -166.3(2) . . . . ?
O5 C3 C4 C5 14.7(3) 2_656 . . . ?
O1 C3 C4 S 17.6(2) . . . . ?
O5 C3 C4 S -161.34(14) 2_656 . . . ?
C6 S C4 C5 -0.23(16) . . . . ?
C6 S C4 C3 176.47(16) . . . . ?
C3 C4 C5 C2 -176.55(19) . . . . ?
S C4 C5 C2 -0.2(2) . . . . ?
C6 C2 C5 C4 0.7(3) . . . . ?
C5 C2 C6 C1 179.10(19) . . . . ?
C5 C2 C6 S -0.9(2) . . . . ?
O6 C1 C6 C2 177.3(2) . . . . ?
O2 C1 C6 C2 -2.0(3) 8_566 . . . ?
O6 C1 C6 S -2.7(2) . . . . ?
O2 C1 C6 S 178.00(14) 8_566 . . . ?
C4 S C6 C2 0.64(16) . . . . ?
C4 S C6 C1 -179.34(15) . . . . ?
